data_7030020
loop_
_publ_author_name
'Benson, Christopher R.'
'Hui, Alice K.'
'Parimal, Kumar'
'Cook, Brian J.'
'Chen, Chun-Hsing'
'Lord, Richard L.'
'Flood, Amar H.'
'Caulton, Kenneth G.'

_publ_section_title
;
 Multiplying the electron storage capacity of a bis-tetrazine pincer
 ligand.
;
_journal_issue 17
_journal_name_full 'Dalton transactions (Cambridge, England : 2003)'
_journal_page_first 6513
_journal_page_last 6524
_journal_paper_doi 10.1039/c4dt00341a
_journal_volume 43
_journal_year 2014
_chemical_formula_moiety 'C26 H24 B2 F8 Fe1 N20'
_chemical_formula_sum 'C26 H24 B2 F8 Fe N20'
_chemical_formula_weight 846.06
_space_group_IT_number 134
_symmetry_cell_setting tetragonal
_symmetry_space_group_name_Hall '-P 4ac 2bc'
_symmetry_space_group_name_H-M 'P 42/n n m :2'
_atom_sites_solution_hydrogens geom
_atom_sites_solution_primary direct
_audit_creation_date 10-10-05
_audit_creation_method CRYSTALS_ver_14.06
_cell_angle_alpha 90
_cell_angle_beta 90
_cell_angle_gamma 90
_cell_formula_units_Z 2
_cell_length_a 10.4576(10)
_cell_length_b 10.4576(10)
_cell_length_c 16.6823(17)
_cell_measurement_reflns_used 1525
_cell_measurement_temperature 150
_cell_measurement_theta_max 25
_cell_measurement_theta_min 2
_cell_volume 1824.4(3)
_computing_cell_refinement 'Apex2 (Bruker AXS, 2006)'
_computing_data_collection 'Apex2 (Bruker AXS, 2006)'
_computing_data_reduction 'Apex2 (Bruker AXS, 2006)'
_computing_molecular_graphics 'CAMERON (Watkin et al., 1996)'
_computing_publication_material 'CRYSTALS (Betteridge et al., 2003)'
_computing_structure_refinement 'CRYSTALS (Betteridge et al., 2003)'
_computing_structure_solution 'SIR92 (Altomare et al., 1994)'
_diffrn_ambient_temperature 150
_diffrn_measured_fraction_theta_full 0.999
_diffrn_measured_fraction_theta_max 0.999
_diffrn_measurement_device Area
_diffrn_measurement_device_type 'Bruker Kappa Apex2'
_diffrn_measurement_method '\f & \w scans'
_diffrn_radiation_monochromator graphite
_diffrn_radiation_type 'Mo K\a'
_diffrn_radiation_wavelength 0.71073
_diffrn_reflns_av_R_equivalents 0.040
_diffrn_reflns_limit_h_max 7
_diffrn_reflns_limit_h_min -12
_diffrn_reflns_limit_k_max 10
_diffrn_reflns_limit_k_min -12
_diffrn_reflns_limit_l_max 10
_diffrn_reflns_limit_l_min -19
_diffrn_reflns_number 5885
_diffrn_reflns_theta_full 25.054
_diffrn_reflns_theta_max 25.054
_diffrn_reflns_theta_min 2.299
_diffrn_standards_number 0
_exptl_absorpt_coefficient_mu 0.507
_exptl_absorpt_correction_T_max 0.96
_exptl_absorpt_correction_T_min 0.95
_exptl_absorpt_correction_type numerical
_exptl_absorpt_process_details
; 
 Analytical Absorption (De Meulenaer & Tompa, 1965) 
;
_exptl_crystal_colour bronze
_exptl_crystal_density_diffrn 1.540
_exptl_crystal_density_method 'not measured'
_exptl_crystal_description cubic
_exptl_crystal_F_000 856
_exptl_crystal_size_max 0.118
_exptl_crystal_size_mid 0.102
_exptl_crystal_size_min 0.079
_refine_diff_density_max 3.00
_refine_diff_density_min -2.31
_refine_ls_extinction_method None
_refine_ls_goodness_of_fit_ref 0.9965
_refine_ls_hydrogen_treatment none
_refine_ls_matrix_type full
_refine_ls_number_parameters 73
_refine_ls_number_reflns 886
_refine_ls_number_restraints 47
_refine_ls_R_factor_all 0.1253
_refine_ls_R_factor_gt 0.1142
_refine_ls_shift/su_max 0.0005043
_refine_ls_shift/su_mean 0.0000367
_refine_ls_structure_factor_coef Fsqd
_refine_ls_weighting_details
;
 Method= Modified Sheldrick 
 w=1/[\s^2^(F^2^) + ( 0.20P)^2^ + 0.00P] 
 ,where P=(max(Fo^2^,0) + 2Fc^2^)/3 
;
_refine_ls_weighting_scheme calc
_refine_ls_wR_factor_all 0.4223
_refine_ls_wR_factor_gt 0.3845
_refine_ls_wR_factor_ref 0.4223
_reflns_limit_h_max 8
_reflns_limit_h_min 0
_reflns_limit_k_max 12
_reflns_limit_k_min 0
_reflns_limit_l_max 19
_reflns_limit_l_min 0
_reflns_number_gt 726
_reflns_number_total 886
_reflns_threshold_expression I>2.0\s(I)
_oxford_diffrn_Wilson_B_factor 0.78
_oxford_diffrn_Wilson_scale 156.29
_oxford_refine_ls_r_factor_ref 0.1253
_oxford_refine_ls_scale 0.0991(3)
_oxford_reflns_number_all 886
_oxford_reflns_threshold_expression_ref I>-10.0\s(I)
_oxford_structure_analysis_title 'mo_10098_0m in P4(2)/nnm'
_cod_data_source_file c4dt00341a2.cif
_cod_data_source_block 10098
_cod_depositor_comments
;
The following automatic conversions were performed:

'_symmetry_cell_setting' value 'Tetragonal' changed to 'tetragonal'
according to
/usr/data/users/saulius/crontab/automatic-downloads/current/RSC/lib/dictionaries/cif_core.dic
dictionary named 'cif_core.dic' version 2.4.2 from 2011-04-26.

Automatic conversion script
Id: cif_fix_values 2281 2013-09-26 08:29:07Z andrius 
;
_cod_original_sg_symbol_H-M 'P 42/n n m '
_cod_original_formula_sum 'C26 H24 B2 F8 Fe1 N20'
_cod_database_code 7030020

loop_
_symmetry_equiv_pos_as_xyz
x,y,z
-x,-y,-z
-y+1/2,x,z+1/2
y+1/2,-x,-z+1/2
-x+1/2,-y+1/2,z
x+1/2,y+1/2,-z
y,-x+1/2,z+1/2
-y,x+1/2,-z+1/2
-x,y+1/2,z+1/2
x,-y+1/2,-z+1/2
y+1/2,x+1/2,z
-y+1/2,-x+1/2,-z
x+1/2,-y,z+1/2
-x+1/2,y,-z+1/2
-y,-x,z
y,x,-z

loop_
_atom_site_label
_atom_site_type_symbol
_atom_site_fract_x
_atom_site_fract_y
_atom_site_fract_z
_atom_site_U_iso_or_equiv
_atom_site_occupancy
_atom_site_adp_type
_atom_site_refinement_flags_posn
_atom_site_refinement_flags_adp
_atom_site_disorder_assembly
_atom_site_disorder_group
Fe1 Fe 0.2500 0.7500 0.7500 0.0125 1.0000 Uani S T . .
F1 F 0.7355 0.6479 0.7066 0.1533 0.5000 Uiso . . . .
F2 F 0.6475 0.7665 0.7990 0.1316 0.5000 Uiso . . . .
N1 N 0.2500 0.7500 0.6361(7) 0.0179 1.0000 Uani S T . .
N2 N 0.4919(5) 0.5081(5) 0.6306(5) 0.0296 1.0000 Uani S T . .
N3 N 0.5520(5) 0.4480(5) 0.6851(5) 0.0284 1.0000 Uani S TU . .
N4 N 0.3801(5) 0.6199(5) 0.7319(4) 0.0170 1.0000 Uani S T . .
N5 N 0.4415(5) 0.5585(5) 0.7869(4) 0.0237 1.0000 Uani S TU . .
C1 C 0.250000(7) 0.750000(7) 0.4749(8) 0.0212 1.0000 Uani S TU . .
C2 C 0.3326(6) 0.6674(6) 0.5128(5) 0.0205 1.0000 Uani S TU . .
C3 C 0.3300(6) 0.6700(6) 0.5983(5) 0.0184 1.0000 Uani S TU . .
C4 C 0.4052(6) 0.5948(6) 0.6519(4) 0.0191 1.0000 Uani S TU . .
C5 C 0.5258(7) 0.4742(7) 0.7632(6) 0.0262 1.0000 Uani S TU . .
C6 C 0.5989(7) 0.4011(7) 0.8248(6) 0.0282 1.0000 Uani S TU . .
C7 C 0.8046(6) 0.6954(6) 0.500000(10) 0.129(8) 1.0000 Uiso DS . . .
B1 B 0.7500 0.7500 0.7500 0.0230 1.0000 Uiso . . . .
H11 H 0.2500 0.7500 0.4179 0.0242 1.0000 Uiso RS . . .
H21 H 0.3885 0.6115 0.4847 0.0211 1.0000 Uiso RS . . .
H61 H 0.5693 0.4307 0.8753 0.0394 1.0000 Uiso RS . . .
H62 H 0.5832 0.3119 0.8203 0.0394 1.0000 Uiso R . . .
N6 N 0.8828 0.6172 0.5000 0.0500 0.5000 Uiso D . 1 2
H71 H 0.8280 0.6720 0.4469 0.0919 0.2500 Uiso R . 1 1
H72 H 0.7726 0.6225 0.5274 0.0919 0.2500 Uiso R . 1 1
H73 H 0.8775 0.7274 0.5274 0.0919 0.2500 Uiso R . 1 1

loop_
_atom_site_aniso_label
_atom_site_aniso_U_11
_atom_site_aniso_U_22
_atom_site_aniso_U_33
_atom_site_aniso_U_23
_atom_site_aniso_U_13
_atom_site_aniso_U_12
Fe1 0.0135(12) 0.0135(12) 0.0103(15) 0.0000 0.0000 0.0000
N1 0.020(4) 0.020(4) 0.014(5) 0.0000 0.0000 -0.005(4)
N2 0.024(3) 0.024(3) 0.041(5) -0.006(3) 0.006(3) 0.001(3)
N3 0.024(2) 0.024(2) 0.036(3) 0.001(2) -0.001(2) 0.003(3)
N4 0.017(2) 0.017(2) 0.017(4) -0.004(2) 0.004(2) -0.004(3)
N5 0.020(2) 0.020(2) 0.031(3) 0.0056(19) -0.0056(19) 0.000(2)
C1 0.026(3) 0.026(3) 0.012(4) 0.0000 0.0000 -0.008(3)
C2 0.025(2) 0.025(2) 0.011(3) -0.0023(14) 0.0023(14) -0.003(2)
C3 0.023(2) 0.023(2) 0.010(3) -0.0027(16) 0.0027(16) -0.002(2)
C4 0.022(2) 0.022(2) 0.013(3) -0.0030(18) 0.0030(18) 0.001(3)
C5 0.0215(19) 0.0215(19) 0.036(3) 0.0041(17) -0.0041(17) 0.002(2)
C6 0.022(2) 0.022(2) 0.040(4) 0.008(2) -0.008(2) 0.004(3)

loop_
_atom_type_symbol
_atom_type_scat_dispersion_real
_atom_type_scat_dispersion_imag
_atom_type_scat_Cromer_Mann_a1
_atom_type_scat_Cromer_Mann_b1
_atom_type_scat_Cromer_Mann_a2
_atom_type_scat_Cromer_Mann_b2
_atom_type_scat_Cromer_Mann_a3
_atom_type_scat_Cromer_Mann_b3
_atom_type_scat_Cromer_Mann_a4
_atom_type_scat_Cromer_Mann_b4
_atom_type_scat_Cromer_Mann_c
_atom_type_scat_source
C 0.0033 0.0016 2.3100 20.8439 1.0200 10.2075 1.5886 0.5687 0.8650 51.6512 0.2156 'International Tables Vol C 4.2.6.8 and 6.1.1.4'
H 0.0000 0.0000 0.4930 10.5109 0.3229 26.1257 0.1402 3.1424 0.0408 57.7998 0.0030 'International Tables Vol C 4.2.6.8 and 6.1.1.4'
B 0.0013 0.0007 2.0545 23.2185 1.3326 1.0210 1.0979 60.3498 0.7068 0.1403 -0.1932 'International Tables Vol C 4.2.6.8 and 6.1.1.4'
N 0.0061 0.0033 12.2126 0.0057 3.1322 9.8933 2.0125 28.9975 1.1663 0.5826 -11.5290 'International Tables Vol C 4.2.6.8 and 6.1.1.4'
F 0.0171 0.0103 3.5392 10.2825 2.6412 4.2944 1.5170 0.2615 1.0243 26.1476 0.2776 'International Tables Vol C 4.2.6.8 and 6.1.1.4'
Fe 0.3463 0.8444 11.7695 4.7611 7.3573 0.3072 3.5222 15.3535 2.3045 76.8805 1.0369 'International Tables Vol C 4.2.6.8 and 6.1.1.4'

loop_
_geom_angle_atom_site_label_1
_geom_angle_site_symmetry_1
_geom_angle_atom_site_label_2
_geom_angle_atom_site_label_3
_geom_angle_site_symmetry_3
_geom_angle
_geom_angle_publ_flag
N4 5_565 Fe1 N4 14_556 91.38(6) yes
N4 5_565 Fe1 N4 8_656 91.38(6) yes
N4 14_556 Fe1 N4 8_656 162.2(4) yes
N4 5_565 Fe1 N1 4_466 98.9(2) yes
N4 14_556 Fe1 N1 4_466 81.1(2) yes
N4 8_656 Fe1 N1 4_466 81.1(2) yes
N4 5_565 Fe1 N1 . 81.1(2) yes
N4 14_556 Fe1 N1 . 98.9(2) yes
N4 8_656 Fe1 N1 . 98.9(2) yes
N1 4_466 Fe1 N1 . 179.994 yes
N4 5_565 Fe1 N4 . 162.2(4) yes
N4 14_556 Fe1 N4 . 91.38(6) yes
N4 8_656 Fe1 N4 . 91.38(6) yes
N1 4_466 Fe1 N4 . 98.9(2) yes
N1 . Fe1 N4 . 81.1(2) yes
F1 14_656 F1 F2 10_566 102.551(6) yes
F1 14_656 F1 F2 14_656 84.784(8) yes
F2 10_566 F1 F2 14_656 90.225(8) yes
F1 14_656 F1 B1 . 55.288 yes
F2 10_566 F1 B1 . 63.421(6) yes
F2 14_656 F1 B1 . 50.497(4) yes
F1 10_566 F2 F2 10_566 94.169(5) yes
F1 10_566 F2 F1 14_656 89.330(8) yes
F2 10_566 F2 F1 14_656 78.495(6) yes
F1 10_566 F2 B1 . 58.684(6) yes
F2 10_566 F2 B1 . 52.081 yes
F1 14_656 F2 B1 . 47.484(4) yes
C3 11_455 N1 Fe1 . 118.0(6) yes
C3 11_455 N1 C3 . 124.0(11) yes
Fe1 . N1 C3 . 118.0(6) yes
N3 . N2 C4 . 118.8(8) yes
N2 . N3 C5 . 119.1(8) yes
Fe1 . N4 N5 . 125.8(6) yes
Fe1 . N4 C4 . 114.5(6) yes
N5 . N4 C4 . 119.7(8) yes
N4 . N5 C5 . 117.2(8) yes
C2 11_455 C1 C2 . 125.2(12) yes
C2 11_455 C1 H11 . 117.4 no
C2 . C1 H11 . 117.4 no
C1 . C2 C3 . 115.8(9) yes
C1 . C2 H21 . 123.0 no
C3 . C2 H21 . 121.1 no
C2 . C3 N1 . 119.5(9) yes
C2 . C3 C4 . 127.3(8) yes
N1 . C3 C4 . 113.2(8) yes
C3 . C4 N4 . 113.3(8) yes
C3 . C4 N2 . 125.6(8) yes
N4 . C4 N2 . 121.1(8) yes
N3 . C5 N5 . 124.2(9) yes
N3 . C5 C6 . 117.0(9) yes
N5 . C5 C6 . 118.8(8) yes
C5 . C6 H62 15_665 111.1 no
C5 . C6 H61 . 106.2 no
H62 15_665 C6 H61 . 109.5 no
C5 . C6 H62 . 111.1 no
H62 15_665 C6 H62 . 109.5 no
H61 . C6 H62 . 109.5 no
C7 5_665 C7 H73 12_666 108.5 no
C7 5_665 C7 H71 12_666 111.3 no
H73 12_666 C7 H71 12_666 109.5 no
C7 5_665 C7 H72 12_666 108.5 no
H73 12_666 C7 H72 12_666 109.5 no
H71 12_666 C7 H72 12_666 109.5 no
C7 5_665 C7 H71 . 111.3 no
H73 12_666 C7 H71 . 55.6 no
H71 12_666 C7 H71 . 137.4 no
H72 12_666 C7 H71 . 55.6 no
C7 5_665 C7 H72 . 108.5 no
H73 12_666 C7 H72 . 57.6 no
H71 12_666 C7 H72 . 55.6 no
H72 12_666 C7 H72 . 142.9 no
H71 . C7 H72 . 109.5 no
C7 5_665 C7 H73 . 108.5 no
H73 12_666 C7 H73 . 142.9 no
H71 12_666 C7 H73 . 55.6 no
H72 12_666 C7 H73 . 57.6 no
H71 . C7 H73 . 109.5 no
H72 . C7 H73 . 109.5 no
F2 . B1 F2 14_656 165.394 yes
F2 . B1 F2 10_566 75.838(8) yes
F2 14_656 B1 F2 10_566 106.080(8) yes
F2 . B1 F2 5_665 106.080(8) yes
F2 14_656 B1 F2 5_665 75.838(8) yes
F2 10_566 B1 F2 5_665 165.394 yes
F2 . B1 F1 14_656 82.019(6) yes
F2 14_656 B1 F1 14_656 110.354(6) yes
F2 10_566 B1 F1 14_656 108.814(4) yes
F2 5_665 B1 F1 14_656 57.895(4) yes
F2 . B1 F1 10_566 57.895(4) yes
F2 14_656 B1 F1 10_566 108.814(4) yes
F2 10_566 B1 F1 10_566 110.354(6) yes
F2 5_665 B1 F1 10_566 82.019(6) yes
F1 14_656 B1 F1 10_566 112.243(7) yes
F2 . B1 F1 5_665 108.814(4) yes
F2 14_656 B1 F1 5_665 57.895(4) yes
F2 10_566 B1 F1 5_665 82.019(6) yes
F2 5_665 B1 F1 5_665 110.354(6) yes
F1 14_656 B1 F1 5_665 166.631 yes
F2 . B1 F1 . 110.354(6) yes
F2 14_656 B1 F1 . 82.019(6) yes
F2 10_566 B1 F1 . 57.895(4) yes
F2 5_665 B1 F1 . 108.814(4) yes
F1 14_656 B1 F1 . 69.424(7) yes
F1 10_566 B1 F1 5_665 69.424(7) yes
F1 10_566 B1 F1 . 166.631 yes
F1 5_665 B1 F1 . 112.243(7) yes

loop_
_geom_bond_atom_site_label_1
_geom_bond_atom_site_label_2
_geom_bond_site_symmetry_2
_geom_bond_distance
_geom_bond_publ_flag
Fe1 N4 5_565 1.947(7) yes
Fe1 N4 14_556 1.947(7) yes
Fe1 N4 8_656 1.947(7) yes
Fe1 N1 4_466 1.900(11) yes
Fe1 N1 . 1.900(11) yes
Fe1 N4 . 1.947(7) yes
F1 F1 14_656 1.47881(14) yes
F1 F2 10_566 1.28743(9) yes
F1 F2 14_656 1.74453(12) yes
F1 B1 . 1.29844(9) yes
F2 F2 10_566 1.67064(16) yes
F2 B1 . 1.35924(10) yes
N1 C3 11_455 1.340(10) yes
N1 C3 . 1.340(10) yes
N2 N3 . 1.273(12) yes
N2 C4 . 1.331(12) yes
N3 C5 . 1.358(13) yes
N4 N5 . 1.291(10) yes
N4 C4 . 1.385(10) yes
N5 C5 . 1.308(12) yes
C1 C2 11_455 1.376(10) yes
C1 C2 . 1.376(10) yes
C1 H11 . 0.950 no
C2 C3 . 1.428(11) yes
C2 H21 . 0.950 no
C3 C4 . 1.427(12) yes
C5 C6 . 1.492(13) yes
C6 H62 15_665 0.950 no
C6 H61 . 0.950 no
C6 H62 . 0.950 no
C7 C7 5_665 1.615(18) yes
C7 H73 12_666 0.950 no
C7 H71 12_666 0.950 no
C7 H72 12_666 0.950 no
C7 H71 . 0.950 no
C7 H72 . 0.950 no
C7 H73 . 0.950 no
C7 N6 . 1.157(9) yes

loop_
_geom_torsion_atom_site_label_1
_geom_torsion_atom_site_label_2
_geom_torsion_atom_site_label_3
_geom_torsion_atom_site_label_4
_geom_torsion
_geom_torsion_publ_flag
N4 Fe1 N1 C3 0.0(3) no
N1 Fe1 N4 N5 -180.0(5) no
N1 Fe1 N4 C4 0.0(4) no
Fe1 N1 C3 C2 180.0(4) no
Fe1 N1 C3 C4 0.0(6) no
C4 N2 N3 C5 0.0(9) no
N3 N2 C4 N4 0.0(9) no
N3 N2 C4 C3 180.0(6) no
N2 N3 C5 N5 0.0(10) no
N2 N3 C5 C6 180.0(6) no
Fe1 N4 N5 C5 180.0(5) no
C4 N4 N5 C5 0.0(9) no
Fe1 N4 C4 N2 -180.0(4) no
Fe1 N4 C4 C3 0.0(7) no
N5 N4 C4 N2 0.0(9) no
N5 N4 C4 C3 180.0(5) no
N4 N5 C5 N3 0.0(10) no
N4 N5 C5 C6 180.0(6) no
C1 C2 C3 N1 0.0(8) no
C1 C2 C3 C4 180.0(5) no
N1 C3 C4 N2 180.0(5) no
N1 C3 C4 N4 0.0(7) no
C2 C3 C4 N2 0.0(11) no
C2 C3 C4 N4 -180.0(6) no
